data_7120236
loop_
_publ_author_name
'Zhao, Si-Si'
'Chen, Li'
'Wang, Lei'
'Xie, Zhigang'

_publ_section_title
;
 Two tetraphenylethene-containing coordination polymers for reversible
 mechanochromism
;
_journal_name_full 'Chem. Commun.'
_journal_paper_doi 10.1039/C7CC02139A
_journal_year 2017
_chemical_formula_moiety 'C46 H60 Cd Cl2 N4 O14'
_chemical_formula_sum 'C46 H60 Cd Cl2 N4 O14'
_chemical_formula_weight 1076.28
_chemical_name_common tppe-Cd
_chemical_name_systematic 1
_chemical_properties_physical ', Pressure-sensitive'
_space_group_crystal_system orthorhombic
_space_group_IT_number 23
_space_group_name_Hall 'I 2 2'
_space_group_name_H-M_alt 'I 2 2 2'
_symmetry_space_group_name_Hall 'I 2 2'
_symmetry_space_group_name_H-M 'I 2 2 2'
_atom_sites_solution_hydrogens geom
_audit_creation_method SHELXL-2014/7
_audit_update_record
;
2017-06-02 deposited with the CCDC.
2017-06-06 downloaded from the CCDC.
;
_cell_angle_alpha 90
_cell_angle_beta 90
_cell_angle_gamma 90
_cell_formula_units_Z 2
_cell_length_a 12.0617(12)
_cell_length_b 14.2056(11)
_cell_length_c 17.7773(12)
_cell_measurement_reflns_used 3281
_cell_measurement_temperature 298(2)
_cell_measurement_theta_max 29.1525
_cell_measurement_theta_min 3.1813
_cell_volume 3046.0(4)
_computing_cell_refinement CrysAlis
_computing_data_collection 'CrysAlis (Oxford Diffraction, 2006)'
_computing_data_reduction CrysAlis
_computing_structure_refinement 'SHELXL-2014/7 (Sheldrick, 2014)'
_computing_structure_solution 'SHELXL-2014/7 (Sheldrick, 2014)'
_diffrn_ambient_temperature 298(2)
_diffrn_detector_area_resol_mean 10.2375
_diffrn_measured_fraction_theta_full 0.996
_diffrn_measured_fraction_theta_max 0.890
_diffrn_measurement_device_type 'Xcalibur, Ruby, Gemini ultra'
_diffrn_measurement_method '\w scan'
_diffrn_radiation_type MoK\a
_diffrn_radiation_wavelength 0.71073
_diffrn_reflns_av_R_equivalents 0.0357
_diffrn_reflns_av_unetI/netI 0.0554
_diffrn_reflns_Laue_measured_fraction_full 0.996
_diffrn_reflns_Laue_measured_fraction_max 0.890
_diffrn_reflns_limit_h_max 16
_diffrn_reflns_limit_h_min -9
_diffrn_reflns_limit_k_max 15
_diffrn_reflns_limit_k_min -18
_diffrn_reflns_limit_l_max 24
_diffrn_reflns_limit_l_min -15
_diffrn_reflns_number 6941
_diffrn_reflns_point_group_measured_fraction_full 0.997
_diffrn_reflns_point_group_measured_fraction_max 0.886
_diffrn_reflns_theta_full 25.242
_diffrn_reflns_theta_max 29.217
_diffrn_reflns_theta_min 3.188
_diffrn_source 'Enhance (Mo) X-ray Source'
_exptl_absorpt_coefficient_mu 0.501
_exptl_absorpt_correction_T_max 1.00000
_exptl_absorpt_correction_T_min 0.68310
_exptl_absorpt_correction_type multi-scan
_exptl_crystal_colour pale-yellow
_exptl_crystal_density_diffrn 1.173
_exptl_crystal_density_method 'not measured'
_exptl_crystal_description sheet
_exptl_crystal_F_000 1116
_exptl_crystal_preparation ', Luminescent'
_exptl_crystal_recrystallization_method solvothermal
_exptl_crystal_size_max 0.300
_exptl_crystal_size_mid 0.300
_exptl_crystal_size_min 0.100
_platon_squeeze_details
;
The unit cell contains 24 H2O molecules which have been treated as a diffuse
contribution to the overall scattering and removed by SQUEEZE/PLATON.
The amount of these disordered solvent was determined by TGA, elemental analysis and SQUEEZE results.
A. L. Spek, J. Appl. Crystallogr., 2003, 36, 7-13.
A. L. Spek, Acta Crystallogr., 2009, D65, 148-155.
;
_refine_diff_density_max 0.806
_refine_diff_density_min -0.383
_refine_diff_density_rms 0.052
_refine_ls_abs_structure_details
;
 Refined as an inversion twin.
;
_refine_ls_abs_structure_Flack 0.22(4)
_refine_ls_extinction_method none
_refine_ls_goodness_of_fit_ref 1.032
_refine_ls_hydrogen_treatment constr
_refine_ls_matrix_type full
_refine_ls_number_parameters 123
_refine_ls_number_reflns 3573
_refine_ls_number_restraints 0
_refine_ls_restrained_S_all 1.032
_refine_ls_R_factor_all 0.0440
_refine_ls_R_factor_gt 0.0391
_refine_ls_shift/su_max 0.000
_refine_ls_shift/su_mean 0.000
_refine_ls_structure_factor_coef Fsqd
_refine_ls_weighting_details 'w=1/[\s^2^(Fo^2^)+(0.0364P)^2^] where P=(Fo^2^+2Fc^2^)/3'
_refine_ls_weighting_scheme calc
_refine_ls_wR_factor_gt 0.0807
_refine_ls_wR_factor_ref 0.0845
_reflns_Friedel_coverage 0.789
_reflns_Friedel_fraction_full 1.000
_reflns_Friedel_fraction_max 0.882
_reflns_number_gt 3284
_reflns_number_total 3573
_reflns_threshold_expression 'I > 2\s(I)'
_cod_data_source_file c7cc02139a2.cif
_cod_data_source_block shelx
_cod_database_code 7120236
_shelx_shelxl_version_number 2014/7
_shelx_space_group_comment
;
The symmetry employed for this shelxl refinement is uniquely defined
by the following loop, which should always be used as a source of
symmetry information in preference to the above space-group names.
They are only intended as comments.
;
_shelx_estimated_absorpt_t_min 0.864
_shelx_estimated_absorpt_t_max 0.952
_platon_squeeze_void_probe_radius 1.20

loop_
_space_group_symop_operation_xyz
'x, y, z'
'-x, -y, z'
'x, -y, -z'
'-x, y, -z'
'x+1/2, y+1/2, z+1/2'
'-x+1/2, -y+1/2, z+1/2'
'x+1/2, -y+1/2, -z+1/2'
'-x+1/2, y+1/2, -z+1/2'

loop_
_atom_site_label
_atom_site_type_symbol
_atom_site_fract_x
_atom_site_fract_y
_atom_site_fract_z
_atom_site_U_iso_or_equiv
_atom_site_adp_type
_atom_site_occupancy
_atom_site_site_symmetry_order
_atom_site_calc_flag
_atom_site_refinement_flags_posn
_atom_site_refinement_flags_adp
_atom_site_refinement_flags_occupancy
Cd1 Cd 1.0000 1.0000 1.0000 0.03105(15) Uani 1 4 d S T P
C1 C 0.9196(6) 0.8290(4) 0.8841(3) 0.077(2) Uani 1 1 d . . .
H1 H 0.8606 0.8269 0.9177 0.093 Uiso 1 1 calc R U .
C2 C 0.9138(6) 0.7737(4) 0.8213(3) 0.088(2) Uani 1 1 d . . .
H2 H 0.8514 0.7368 0.8130 0.105 Uiso 1 1 calc R U .
C3 C 0.9986(10) 0.7722(2) 0.77088(17) 0.0437(7) Uani 1 1 d . . .
C4 C 1.0838(5) 0.8332(5) 0.7862(3) 0.0793(19) Uani 1 1 d . . .
H4 H 1.1416 0.8400 0.7520 0.095 Uiso 1 1 calc R U .
C5 C 1.0842(5) 0.8844(4) 0.8519(3) 0.079(2) Uani 1 1 d . . .
H5 H 1.1464 0.9207 0.8624 0.095 Uiso 1 1 calc R U .
C6 C 0.9974(9) 0.7137(2) 0.70173(16) 0.0388(7) Uani 1 1 d . . .
C7 C 0.9202(4) 0.6440(3) 0.6909(2) 0.0445(10) Uani 1 1 d . . .
H7 H 0.8675 0.6326 0.7279 0.053 Uiso 1 1 calc R U .
C8 C 0.9193(3) 0.5902(3) 0.6259(2) 0.0394(9) Uani 1 1 d . . .
H8 H 0.8648 0.5446 0.6193 0.047 Uiso 1 1 calc R U .
C9 C 0.9991(8) 0.60383(17) 0.57056(13) 0.0294(6) Uani 1 1 d . . .
C10 C 1.0752(4) 0.6745(3) 0.5803(2) 0.0458(10) Uani 1 1 d . . .
H10 H 1.1274 0.6861 0.5430 0.055 Uiso 1 1 calc R U .
C11 C 1.0752(4) 0.7287(3) 0.6450(2) 0.0521(11) Uani 1 1 d . . .
H11 H 1.1280 0.7759 0.6507 0.063 Uiso 1 1 calc R U .
C12 C 1.0000 0.5474(2) 0.5000 0.0281(8) Uani 1 2 d S T P
N1 N 1.0034(8) 0.88515(19) 0.90018(15) 0.0482(7) Uani 1 1 d . . .
Cl1 Cl 0.79071(9) 1.0000 1.0000 0.0456(3) Uani 1 2 d S T P

loop_
_atom_site_aniso_label
_atom_site_aniso_U_11
_atom_site_aniso_U_22
_atom_site_aniso_U_33
_atom_site_aniso_U_23
_atom_site_aniso_U_13
_atom_site_aniso_U_12
Cd1 0.0413(3) 0.0320(2) 0.01980(19) 0.000 0.000 0.000
C1 0.079(4) 0.092(4) 0.061(3) -0.047(3) 0.039(3) -0.040(4)
C2 0.087(4) 0.110(5) 0.066(4) -0.057(3) 0.040(4) -0.061(4)
C3 0.0481(19) 0.0473(17) 0.0356(15) -0.0177(13) -0.004(5) 0.002(5)
C4 0.056(3) 0.122(5) 0.060(3) -0.055(3) 0.023(3) -0.034(4)
C5 0.064(4) 0.106(4) 0.067(3) -0.058(3) 0.027(3) -0.043(4)
C6 0.0452(19) 0.0419(16) 0.0294(14) -0.0114(12) 0.004(4) -0.003(5)
C7 0.048(2) 0.053(2) 0.0321(19) -0.0161(18) 0.0090(19) -0.010(2)
C8 0.046(2) 0.042(2) 0.0306(18) -0.0099(17) 0.0022(18) -0.0052(18)
C9 0.0430(16) 0.0254(13) 0.0200(11) -0.0014(10) 0.003(4) -0.004(4)
C10 0.060(3) 0.049(2) 0.0289(18) -0.0081(17) 0.0097(19) -0.014(2)
C11 0.062(3) 0.054(3) 0.041(2) -0.021(2) 0.009(2) -0.023(2)
C12 0.036(2) 0.0283(17) 0.0197(16) 0.000 0.007(6) 0.000
N1 0.0529(19) 0.0529(16) 0.0388(14) -0.0165(12) 0.008(4) -0.005(4)
Cl1 0.0387(6) 0.0627(7) 0.0353(5) 0.0125(14) 0.000 0.000

loop_
_atom_type_symbol
_atom_type_description
_atom_type_scat_dispersion_real
_atom_type_scat_dispersion_imag
_atom_type_scat_source
C C 0.0033 0.0016 'International Tables Vol C Tables 4.2.6.8 and 6.1.1.4'
H H 0.0000 0.0000 'International Tables Vol C Tables 4.2.6.8 and 6.1.1.4'
N N 0.0061 0.0033 'International Tables Vol C Tables 4.2.6.8 and 6.1.1.4'
O O 0.0106 0.0060 'International Tables Vol C Tables 4.2.6.8 and 6.1.1.4'
Cl Cl 0.1484 0.1585 'International Tables Vol C Tables 4.2.6.8 and 6.1.1.4'
Cd Cd -0.8075 1.2024 'International Tables Vol C Tables 4.2.6.8 and 6.1.1.4'

loop_
_geom_angle_atom_site_label_1
_geom_angle_atom_site_label_2
_geom_angle_atom_site_label_3
_geom_angle
_geom_angle_site_symmetry_1
_geom_angle_site_symmetry_3
N1 Cd1 N1 178.0(4) . 3_577
N1 Cd1 N1 94.83(14) . 4_757
N1 Cd1 N1 85.21(14) 3_577 4_757
N1 Cd1 N1 85.21(14) . 2_775
N1 Cd1 N1 94.83(14) 3_577 2_775
N1 Cd1 N1 178.0(4) 4_757 2_775
N1 Cd1 Cl1 89.0(2) . 2_775
N1 Cd1 Cl1 89.0(2) 3_577 2_775
N1 Cd1 Cl1 91.0(2) 4_757 2_775
N1 Cd1 Cl1 91.0(2) 2_775 2_775
N1 Cd1 Cl1 91.0(2) . .
N1 Cd1 Cl1 91.0(2) 3_577 .
N1 Cd1 Cl1 89.0(2) 4_757 .
N1 Cd1 Cl1 89.0(2) 2_775 .
Cl1 Cd1 Cl1 180.0 2_775 .
N1 C1 C2 124.3(5) . .
N1 C1 H1 117.8 . .
C2 C1 H1 117.8 . .
C3 C2 C1 120.6(6) . .
C3 C2 H2 119.7 . .
C1 C2 H2 119.7 . .
C2 C3 C4 115.0(3) . .
C2 C3 C6 123.2(7) . .
C4 C3 C6 121.7(7) . .
C3 C4 C5 120.4(5) . .
C3 C4 H4 119.8 . .
C5 C4 H4 119.8 . .
N1 C5 C4 124.2(5) . .
N1 C5 H5 117.9 . .
C4 C5 H5 117.9 . .
C7 C6 C11 117.7(3) . .
C7 C6 C3 121.8(6) . .
C11 C6 C3 120.5(6) . .
C6 C7 C8 121.4(4) . .
C6 C7 H7 119.3 . .
C8 C7 H7 119.3 . .
C7 C8 C9 120.5(4) . .
C7 C8 H8 119.8 . .
C9 C8 H8 119.8 . .
C10 C9 C8 118.4(3) . .
C10 C9 C12 119.7(5) . .
C8 C9 C12 121.8(5) . .
C9 C10 C11 120.9(4) . .
C9 C10 H10 119.6 . .
C11 C10 H10 119.6 . .
C10 C11 C6 121.0(4) . .
C10 C11 H11 119.5 . .
C6 C11 H11 119.5 . .
C12 C12 C9 122.58(14) 2_765 .
C12 C12 C9 122.59(14) 2_765 4_756
C9 C12 C9 114.8(3) . 4_756
C5 N1 C1 115.3(3) . .
C5 N1 Cd1 120.3(4) . .
C1 N1 Cd1 123.8(5) . .

loop_
_geom_bond_atom_site_label_1
_geom_bond_atom_site_label_2
_geom_bond_distance
_geom_bond_site_symmetry_2
Cd1 N1 2.411(3) .
Cd1 N1 2.411(3) 3_577
Cd1 N1 2.411(3) 4_757
Cd1 N1 2.411(3) 2_775
Cd1 Cl1 2.5244(11) 2_775
Cd1 Cl1 2.5244(11) .
C1 N1 1.319(9) .
C1 C2 1.366(6) .
C1 H1 0.9300 .
C2 C3 1.360(10) .
C2 H2 0.9300 .
C3 C4 1.371(10) .
C3 C6 1.484(4) .
C4 C5 1.375(6) .
C4 H4 0.9300 .
C5 N1 1.299(8) .
C5 H5 0.9300 .
C6 C7 1.374(8) .
C6 C11 1.394(9) .
C7 C8 1.384(5) .
C7 H7 0.9300 .
C8 C9 1.391(8) .
C8 H8 0.9300 .
C9 C10 1.371(8) .
C9 C12 1.489(3) .
C10 C11 1.384(5) .
C10 H10 0.9300 .
C11 H11 0.9300 .
C12 C12 1.347(7) 2_765
C12 C9 1.489(3) 4_756

loop_
_geom_torsion_atom_site_label_1
_geom_torsion_atom_site_label_2
_geom_torsion_atom_site_label_3
_geom_torsion_atom_site_label_4
_geom_torsion
_geom_torsion_site_symmetry_4
N1 C1 C2 C3 1.4(13) .
C1 C2 C3 C4 -3.6(12) .
C1 C2 C3 C6 179.9(6) .
C2 C3 C4 C5 5.5(11) .
C6 C3 C4 C5 -178.0(6) .
C3 C4 C5 N1 -5.6(12) .
C2 C3 C6 C7 -12.4(9) .
C4 C3 C6 C7 171.3(7) .
C2 C3 C6 C11 167.1(7) .
C4 C3 C6 C11 -9.2(9) .
C11 C6 C7 C8 0.0(9) .
C3 C6 C7 C8 179.5(5) .
C6 C7 C8 C9 1.8(7) .
C7 C8 C9 C10 -3.0(8) .
C7 C8 C9 C12 -179.8(4) .
C8 C9 C10 C11 2.4(8) .
C12 C9 C10 C11 179.2(4) .
C9 C10 C11 C6 -0.6(8) .
C7 C6 C11 C10 -0.6(9) .
C3 C6 C11 C10 179.8(5) .
C10 C9 C12 C12 129.5(3) 2_765
C8 C9 C12 C12 -53.8(7) 2_765
C10 C9 C12 C9 -50.5(3) 4_756
C8 C9 C12 C9 126.2(7) 4_756
C4 C5 N1 C1 3.0(12) .
C4 C5 N1 Cd1 -168.1(6) .
C2 C1 N1 C5 -0.9(12) .
C2 C1 N1 Cd1 169.9(6) .

loop_
_platon_squeeze_void_nr
_platon_squeeze_void_average_x
_platon_squeeze_void_average_y
_platon_squeeze_void_average_z
_platon_squeeze_void_volume
_platon_squeeze_void_count_electrons
_platon_squeeze_void_content
1 -0.013 0.000 0.500 754 120 '12 H2O'
2 -0.010 0.500 0.000 754 120 '12 H2O'
